data_4518250
loop_
_publ_author_name
'Uno, Hiroto'
'Kawai, Koki'
'Shiro, Motoo'
'Shibata, Norio'

_publ_section_title
;
 Modular Synthesis of Medium-Sized Fluorinated and Nonfluorinated
 Heterocyclic Lactones by Sequential CN-Bond-Cleaving Ring Expansion under
 Pd Catalysis
;
_journal_name_full 'ACS Catalysis'
_journal_page_first 14117
_journal_page_last 14126
_journal_paper_doi 10.1021/acscatal.0c03927
_journal_year 2020
_chemical_formula_moiety 'C19 H17 F2 N O4 S'
_chemical_formula_sum 'C19 H17 F2 N O4 S'
_chemical_formula_weight 393.40
_space_group_IT_number 14
_space_group_name_Hall '-P 2yn'
_space_group_name_H-M_alt 'P 1 21/n 1'
_symmetry_cell_setting monoclinic
_symmetry_Int_Tables_number 14
_symmetry_space_group_name_Hall '-P 2yn'
_symmetry_space_group_name_H-M 'P 1 21/n 1'
_atom_sites_solution_hydrogens geom
_atom_sites_solution_primary direct
_atom_sites_solution_secondary difmap
_cell_angle_alpha 90.0000
_cell_angle_beta 101.962(8)
_cell_angle_gamma 90.0000
_cell_formula_units_Z 4
_cell_length_a 8.8969(4)
_cell_length_b 10.1294(5)
_cell_length_c 20.1617(8)
_cell_measurement_reflns_used 10929
_cell_measurement_temperature 173
_cell_measurement_theta_max 27.43
_cell_measurement_theta_min 2.06
_cell_volume 1777.52(15)
_computing_cell_refinement 'RAPID AUTO'
_computing_data_collection 'RAPID AUTO (Rigaku, ????)'
_computing_data_reduction 'RAPID AUTO'
_computing_molecular_graphics 'CrystalStructure 4.0'
_computing_publication_material 'CrystalStructure 4.0 (Rigaku, 2010)'
_computing_structure_refinement 'SHELXL97 (Sheldrick, 2008)'
_computing_structure_solution 'SIR2004 (Burla, et al., 2005)'
_diffrn_ambient_temperature 173
_diffrn_detector_area_resol_mean 10.000
_diffrn_measured_fraction_theta_full 1.000
_diffrn_measured_fraction_theta_max 1.000
_diffrn_measurement_device_type 'Rigaku R-AXIS RAPID'
_diffrn_measurement_method \w
_diffrn_radiation_type 'Mo K\a'
_diffrn_radiation_wavelength 0.71075
_diffrn_reflns_av_R_equivalents 0.1034
_diffrn_reflns_limit_h_max 10
_diffrn_reflns_limit_h_min -11
_diffrn_reflns_limit_k_max 13
_diffrn_reflns_limit_k_min -13
_diffrn_reflns_limit_l_max 26
_diffrn_reflns_limit_l_min -25
_diffrn_reflns_number 17001
_diffrn_reflns_theta_full 27.43
_diffrn_reflns_theta_max 27.43
_diffrn_standards_number 0
_exptl_absorpt_coefficient_mu 0.228
_exptl_absorpt_correction_T_max 0.989
_exptl_absorpt_correction_T_min 0.631
_exptl_absorpt_correction_type multi-scan
_exptl_absorpt_process_details 'ABSCOR (Rigaku, 1995)'
_exptl_crystal_colour colorless
_exptl_crystal_density_diffrn 1.470
_exptl_crystal_density_method 'not measured'
_exptl_crystal_description block
_exptl_crystal_F_000 816.00
_exptl_crystal_size_max 0.100
_exptl_crystal_size_mid 0.100
_exptl_crystal_size_min 0.050
_refine_diff_density_max 0.360
_refine_diff_density_min -0.520
_refine_ls_extinction_method none
_refine_ls_goodness_of_fit_ref 1.029
_refine_ls_hydrogen_treatment constr
_refine_ls_number_parameters 244
_refine_ls_number_reflns 4063
_refine_ls_number_restraints 0
_refine_ls_R_factor_gt 0.0583
_refine_ls_shift/su_max 0.000
_refine_ls_structure_factor_coef Fsqd
_refine_ls_weighting_details 'w = 1/[\s^2^(Fo^2^)+(0.0487P)^2^+0.6065P] where P=(Fo^2^+2Fc^2^)/3'
_refine_ls_weighting_scheme calc
_refine_ls_wR_factor_ref 0.1203
_reflns_number_gt 2721
_reflns_number_total 4063
_reflns_threshold_expression F^2^>2.0\s(F^2^)
_cod_data_source_file cs0c03927_si_001.cif
_cod_data_source_block 200123isatine9mem4
_cod_original_cell_volume 1777.53(14)
_cod_database_code 4518250

loop_
_symmetry_equiv_pos_site_id
_symmetry_equiv_pos_as_xyz
1 +X,+Y,+Z
2 1/2-X,1/2+Y,1/2-Z
3 -X,-Y,-Z
4 1/2+X,1/2-Y,1/2+Z

loop_
_atom_site_label
_atom_site_type_symbol
_atom_site_fract_x
_atom_site_fract_y
_atom_site_fract_z
_atom_site_U_iso_or_equiv
_atom_site_adp_type
_atom_site_occupancy
_atom_site_symmetry_multiplicity
_atom_site_calc_flag
_atom_site_refinement_flags
_atom_site_disorder_assembly
_atom_site_disorder_group
S1 S 0.62230(8) 0.05141(6) 0.26544(3) 0.02241(17) Uani 1.0 4 d . . .
F1 F 0.42594(19) -0.18493(14) 0.12528(9) 0.0376(5) Uani 1.0 4 d . . .
F2 F 0.28994(19) -0.07975(17) 0.03990(8) 0.0398(5) Uani 1.0 4 d . . .
O1 O 0.6524(3) -0.02385(19) 0.10559(10) 0.0333(5) Uani 1.0 4 d . . .
O2 O 0.4733(2) 0.13121(18) 0.06311(9) 0.0278(5) Uani 1.0 4 d . . .
O3 O 0.5670(2) -0.08117(17) 0.25602(9) 0.0297(5) Uani 1.0 4 d . . .
O4 O 0.7768(2) 0.08248(18) 0.26133(9) 0.0307(5) Uani 1.0 4 d . . .
N1 N 0.5105(3) 0.1399(2) 0.20521(10) 0.0200(5) Uani 1.0 4 d . . .
C1 C 0.1369(3) -0.0294(3) 0.14081(13) 0.0259(6) Uani 1.0 4 d . . .
C2 C 0.0407(3) 0.0359(3) 0.17624(14) 0.0266(6) Uani 1.0 4 d . . .
C3 C 0.0979(3) 0.1401(3) 0.21859(13) 0.0267(7) Uani 1.0 4 d . . .
C4 C 0.2509(3) 0.1754(3) 0.22721(13) 0.0244(6) Uani 1.0 4 d . . .
C5 C 0.3481(3) 0.1082(3) 0.19291(12) 0.0200(6) Uani 1.0 4 d . . .
C6 C 0.2894(3) 0.0066(3) 0.14787(12) 0.0211(6) Uani 1.0 4 d . . .
C7 C 0.3826(3) -0.0611(3) 0.10330(13) 0.0260(6) Uani 1.0 4 d . . .
C8 C 0.5235(4) 0.0151(3) 0.09180(12) 0.0241(6) Uani 1.0 4 d . . .
C9 C 0.5799(4) 0.2426(3) 0.07665(14) 0.0327(7) Uani 1.0 4 d . . .
C10 C 0.5267(3) 0.3290(3) 0.12776(14) 0.0276(7) Uani 1.0 4 d . . .
C11 C 0.5551(3) 0.2808(3) 0.19988(13) 0.0253(6) Uani 1.0 4 d . . .
C12 C 0.4645(4) 0.4450(3) 0.11094(16) 0.0426(8) Uani 1.0 4 d . . .
C13 C 0.5915(3) 0.1081(3) 0.34387(13) 0.0225(6) Uani 1.0 4 d . . .
C14 C 0.6906(3) 0.1990(3) 0.38067(13) 0.0267(6) Uani 1.0 4 d . . .
C15 C 0.6659(4) 0.2419(3) 0.44301(13) 0.0297(7) Uani 1.0 4 d . . .
C16 C 0.5436(4) 0.1953(3) 0.46870(13) 0.0273(7) Uani 1.0 4 d . . .
C17 C 0.4442(4) 0.1047(3) 0.43067(13) 0.0293(7) Uani 1.0 4 d . . .
C18 C 0.4674(3) 0.0594(3) 0.36896(13) 0.0282(7) Uani 1.0 4 d . . .
C19 C 0.5179(4) 0.2453(3) 0.53589(14) 0.0376(8) Uani 1.0 4 d . . .
H1 H 0.0973 -0.0999 0.1113 0.0310 Uiso 1.0 4 calc R . .
H2 H -0.0634 0.0093 0.1715 0.0319 Uiso 1.0 4 calc R . .
H3 H 0.0320 0.1873 0.2417 0.0321 Uiso 1.0 4 calc R . .
H4 H 0.2900 0.2460 0.2568 0.0292 Uiso 1.0 4 calc R . .
H9A H 0.5796 0.2925 0.0344 0.0392 Uiso 1.0 4 calc R . .
H9B H 0.6856 0.2107 0.0948 0.0392 Uiso 1.0 4 calc R . .
H11A H 0.6655 0.2911 0.2206 0.0304 Uiso 1.0 4 calc R . .
H11B H 0.4960 0.3362 0.2259 0.0304 Uiso 1.0 4 calc R . .
H12A H 0.4524 0.4758 0.0656 0.0511 Uiso 1.0 4 calc R . .
H12B H 0.4316 0.4981 0.1441 0.0511 Uiso 1.0 4 calc R . .
H14 H 0.7749 0.2321 0.3635 0.0320 Uiso 1.0 4 calc R . .
H15 H 0.7342 0.3044 0.4684 0.0356 Uiso 1.0 4 calc R . .
H17 H 0.3586 0.0734 0.4474 0.0352 Uiso 1.0 4 calc R . .
H18 H 0.4000 -0.0041 0.3439 0.0338 Uiso 1.0 4 calc R . .
H19A H 0.4270 0.2024 0.5465 0.0451 Uiso 1.0 4 calc R . .
H19B H 0.6080 0.2249 0.5714 0.0451 Uiso 1.0 4 calc R . .
H19C H 0.5021 0.3411 0.5334 0.0451 Uiso 1.0 4 calc R . .

loop_
_atom_site_aniso_label
_atom_site_aniso_U_11
_atom_site_aniso_U_22
_atom_site_aniso_U_33
_atom_site_aniso_U_12
_atom_site_aniso_U_13
_atom_site_aniso_U_23
S1 0.0194(4) 0.0228(4) 0.0242(4) 0.0011(3) 0.0025(3) -0.0005(3)
F1 0.0425(11) 0.0221(9) 0.0510(11) 0.0016(8) 0.0160(9) -0.0072(8)
F2 0.0352(10) 0.0562(12) 0.0273(9) -0.0075(8) 0.0045(8) -0.0190(8)
O1 0.0270(12) 0.0385(12) 0.0361(12) 0.0069(9) 0.0104(9) -0.0067(10)
O2 0.0304(11) 0.0301(11) 0.0232(10) -0.0001(9) 0.0064(8) 0.0003(8)
O3 0.0320(12) 0.0222(10) 0.0335(11) 0.0023(8) 0.0035(9) -0.0015(8)
O4 0.0200(11) 0.0400(12) 0.0325(11) 0.0016(9) 0.0063(9) -0.0008(9)
N1 0.0169(12) 0.0219(11) 0.0210(11) -0.0012(9) 0.0032(9) 0.0011(9)
C1 0.0265(16) 0.0227(14) 0.0269(15) -0.0043(12) 0.0020(12) -0.0024(12)
C2 0.0189(15) 0.0305(15) 0.0306(15) -0.0010(12) 0.0057(12) 0.0076(12)
C3 0.0257(16) 0.0278(15) 0.0294(16) 0.0061(12) 0.0120(12) 0.0048(12)
C4 0.0280(16) 0.0218(13) 0.0240(14) 0.0015(12) 0.0072(12) -0.0017(11)
C5 0.0191(14) 0.0201(13) 0.0198(13) 0.0013(11) 0.0019(11) 0.0018(11)
C6 0.0231(15) 0.0205(13) 0.0193(13) 0.0002(11) 0.0033(11) -0.0003(11)
C7 0.0276(16) 0.0257(14) 0.0245(14) -0.0010(12) 0.0049(12) -0.0085(12)
C8 0.0277(17) 0.0281(15) 0.0171(13) 0.0021(12) 0.0062(11) -0.0069(11)
C9 0.0359(18) 0.0324(16) 0.0318(16) -0.0042(13) 0.0119(13) 0.0053(13)
C10 0.0282(16) 0.0279(15) 0.0264(15) -0.0030(12) 0.0052(12) 0.0010(12)
C11 0.0279(16) 0.0214(14) 0.0266(15) -0.0049(12) 0.0056(12) -0.0006(12)
C12 0.055(3) 0.0357(18) 0.0358(18) 0.0044(16) 0.0054(15) 0.0068(15)
C13 0.0226(15) 0.0230(14) 0.0207(14) 0.0024(11) 0.0020(11) 0.0025(11)
C14 0.0222(15) 0.0278(15) 0.0282(15) -0.0042(12) 0.0007(12) 0.0021(12)
C15 0.0321(17) 0.0302(15) 0.0236(15) -0.0059(13) -0.0015(12) -0.0020(12)
C16 0.0341(17) 0.0265(14) 0.0198(14) 0.0069(12) 0.0020(12) 0.0052(11)
C17 0.0295(17) 0.0340(16) 0.0249(15) -0.0044(13) 0.0066(12) 0.0060(13)
C18 0.0285(16) 0.0296(15) 0.0249(15) -0.0069(13) 0.0021(12) 0.0008(12)
C19 0.045(2) 0.0424(18) 0.0244(16) 0.0058(15) 0.0058(14) -0.0025(14)

loop_
_atom_type_symbol
_atom_type_description
_atom_type_scat_dispersion_real
_atom_type_scat_dispersion_imag
_atom_type_scat_source
C C 0.0033 0.0016
;
International Tables for Crystallography
(1992, Vol. C, Tables 4.2.6.8 and 6.1.1.4)
;
H H 0.0000 0.0000
;
International Tables for Crystallography
(1992, Vol. C, Table 6.1.1.4)
;
F F 0.0171 0.0103
;
International Tables for Crystallography
(1992, Vol. C, Tables 4.2.6.8 and 6.1.1.4)
;
N N 0.0061 0.0033
;
International Tables for Crystallography
(1992, Vol. C, Tables 4.2.6.8 and 6.1.1.4)
;
O O 0.0106 0.0060
;
International Tables for Crystallography
(1992, Vol. C, Tables 4.2.6.8 and 6.1.1.4)
;
S S 0.1246 0.1234
;
International Tables for Crystallography
(1992, Vol. C, Tables 4.2.6.8 and 6.1.1.4)
;

loop_
_geom_angle_atom_site_label_1
_geom_angle_atom_site_label_2
_geom_angle_atom_site_label_3
_geom_angle
_geom_angle_publ_flag
_geom_angle_site_symmetry_1
_geom_angle_site_symmetry_2
_geom_angle_site_symmetry_3
O3 S1 O4 120.54(12) yes . . .
O3 S1 N1 105.80(11) yes . . .
O3 S1 C13 108.25(13) yes . . .
O4 S1 N1 105.99(11) yes . . .
O4 S1 C13 108.15(12) yes . . .
N1 S1 C13 107.45(12) yes . . .
C8 O2 C9 116.7(2) yes . . .
S1 N1 C5 115.40(17) yes . . .
S1 N1 C11 116.18(15) yes . . .
C5 N1 C11 118.0(2) yes . . .
C2 C1 C6 121.1(3) yes . . .
C1 C2 C3 119.5(3) yes . . .
C2 C3 C4 120.0(3) yes . . .
C3 C4 C5 120.5(3) yes . . .
N1 C5 C4 120.4(2) yes . . .
N1 C5 C6 119.9(3) yes . . .
C4 C5 C6 119.7(3) yes . . .
C1 C6 C5 119.1(3) yes . . .
C1 C6 C7 117.9(3) yes . . .
C5 C6 C7 122.9(3) yes . . .
F1 C7 F2 104.4(2) yes . . .
F1 C7 C6 112.3(3) yes . . .
F1 C7 C8 109.2(3) yes . . .
F2 C7 C6 108.5(2) yes . . .
F2 C7 C8 106.2(2) yes . . .
C6 C7 C8 115.5(3) yes . . .
O1 C8 O2 127.5(3) yes . . .
O1 C8 C7 125.3(3) yes . . .
O2 C8 C7 107.3(3) yes . . .
O2 C9 C10 107.0(3) yes . . .
C9 C10 C11 117.4(3) yes . . .
C9 C10 C12 121.4(3) yes . . .
C11 C10 C12 121.2(3) yes . . .
N1 C11 C10 112.7(2) yes . . .
S1 C13 C14 120.1(3) yes . . .
S1 C13 C18 119.54(19) yes . . .
C14 C13 C18 120.4(3) yes . . .
C13 C14 C15 119.5(3) yes . . .
C14 C15 C16 121.1(3) yes . . .
C15 C16 C17 118.6(3) yes . . .
C15 C16 C19 120.0(3) yes . . .
C17 C16 C19 121.4(3) yes . . .
C16 C17 C18 121.3(3) yes . . .
C13 C18 C17 119.1(3) yes . . .
C2 C1 H1 119.455 no . . .
C6 C1 H1 119.458 no . . .
C1 C2 H2 120.257 no . . .
C3 C2 H2 120.263 no . . .
C2 C3 H3 119.991 no . . .
C4 C3 H3 119.994 no . . .
C3 C4 H4 119.741 no . . .
C5 C4 H4 119.731 no . . .
O2 C9 H9A 110.308 no . . .
O2 C9 H9B 110.310 no . . .
C10 C9 H9A 110.314 no . . .
C10 C9 H9B 110.308 no . . .
H9A C9 H9B 108.570 no . . .
N1 C11 H11A 109.045 no . . .
N1 C11 H11B 109.044 no . . .
C10 C11 H11A 109.034 no . . .
C10 C11 H11B 109.041 no . . .
H11A C11 H11B 107.812 no . . .
C10 C12 H12A 119.997 no . . .
C10 C12 H12B 120.004 no . . .
H12A C12 H12B 119.999 no . . .
C13 C14 H14 120.273 no . . .
C15 C14 H14 120.258 no . . .
C14 C15 H15 119.452 no . . .
C16 C15 H15 119.448 no . . .
C16 C17 H17 119.336 no . . .
C18 C17 H17 119.329 no . . .
C13 C18 H18 120.473 no . . .
C17 C18 H18 120.470 no . . .
C16 C19 H19A 109.469 no . . .
C16 C19 H19B 109.462 no . . .
C16 C19 H19C 109.472 no . . .
H19A C19 H19B 109.482 no . . .
H19A C19 H19C 109.477 no . . .
H19B C19 H19C 109.465 no . . .

loop_
_geom_bond_atom_site_label_1
_geom_bond_atom_site_label_2
_geom_bond_distance
_geom_bond_publ_flag
_geom_bond_site_symmetry_1
_geom_bond_site_symmetry_2
S1 O3 1.4294(19) yes . .
S1 O4 1.429(2) yes . .
S1 N1 1.663(2) yes . .
S1 C13 1.756(3) yes . .
F1 C7 1.359(3) yes . .
F2 C7 1.383(3) yes . .
O1 C8 1.191(4) yes . .
O2 C8 1.345(4) yes . .
O2 C9 1.463(4) yes . .
N1 C5 1.451(4) yes . .
N1 C11 1.490(4) yes . .
C1 C2 1.390(4) yes . .
C1 C6 1.383(4) yes . .
C2 C3 1.387(4) yes . .
C3 C4 1.383(4) yes . .
C4 C5 1.391(4) yes . .
C5 C6 1.400(4) yes . .
C6 C7 1.508(4) yes . .
C7 C8 1.530(4) yes . .
C9 C10 1.502(5) yes . .
C10 C11 1.505(4) yes . .
C10 C12 1.313(4) yes . .
C13 C14 1.380(4) yes . .
C13 C18 1.396(4) yes . .
C14 C15 1.390(4) yes . .
C15 C16 1.382(5) yes . .
C16 C17 1.389(4) yes . .
C16 C19 1.507(5) yes . .
C17 C18 1.381(4) yes . .
C1 H1 0.950 no . .
C2 H2 0.950 no . .
C3 H3 0.950 no . .
C4 H4 0.950 no . .
C9 H9A 0.990 no . .
C9 H9B 0.990 no . .
C11 H11A 0.990 no . .
C11 H11B 0.990 no . .
C12 H12A 0.950 no . .
C12 H12B 0.950 no . .
C14 H14 0.950 no . .
C15 H15 0.950 no . .
C17 H17 0.950 no . .
C18 H18 0.950 no . .
C19 H19A 0.980 no . .
C19 H19B 0.980 no . .
C19 H19C 0.980 no . .

loop_
_geom_contact_atom_site_label_1
_geom_contact_atom_site_label_2
_geom_contact_distance
_geom_contact_publ_flag
_geom_contact_site_symmetry_1
_geom_contact_site_symmetry_2
S1 O1 3.376(3) no . .
S1 C4 3.469(3) no . .
S1 C6 3.419(3) no . .
S1 C8 3.448(3) no . .
F1 O1 2.686(3) no . .
F1 O2 3.496(3) no . .
F1 O3 2.873(3) no . .
F1 C1 3.086(4) no . .
F1 C5 3.399(3) no . .
F2 O1 3.272(3) no . .
F2 O2 2.670(3) no . .
F2 C1 2.721(4) no . .
F2 C5 3.571(3) no . .
O1 O3 3.327(3) no . .
O1 O4 3.287(3) no . .
O1 N1 3.071(3) no . .
O1 C6 3.521(4) no . .
O1 C9 2.808(4) no . .
O2 N1 2.816(3) no . .
O2 C5 3.058(4) no . .
O2 C6 2.889(4) no . .
O2 C11 3.098(3) no . .
O2 C12 3.327(4) no . .
O3 C5 2.840(3) no . .
O3 C6 3.068(3) no . .
O3 C7 3.181(3) no . .
O3 C8 3.396(3) no . .
O3 C18 2.972(4) no . .
O4 C11 2.906(3) no . .
O4 C14 2.922(4) no . .
N1 C7 2.949(4) no . .
N1 C8 2.636(4) no . .
N1 C9 2.974(4) no . .
N1 C18 3.498(4) no . .
C1 C4 2.763(4) no . .
C2 C5 2.783(4) no . .
C3 C6 2.787(4) no . .
C4 C11 3.064(4) no . .
C4 C13 3.497(4) no . .
C4 C18 3.313(4) no . .
C5 C8 2.967(4) no . .
C5 C10 3.181(4) no . .
C5 C13 3.350(4) no . .
C5 C18 3.523(4) no . .
C8 C10 3.260(4) no . .
C8 C11 3.437(4) no . .
C11 C13 3.347(4) no . .
C13 C16 2.782(4) no . .
C14 C17 2.765(5) no . .
C15 C18 2.770(4) no . .
F2 O1 3.254(3) no . 3_655
F2 O2 3.292(3) no . 3_655
F2 C8 3.473(4) no . 3_655
F2 C9 3.273(4) no . 3_655
F2 C19 3.353(4) no . 2_545
O1 F2 3.254(3) no . 3_655
O1 O2 3.525(3) no . 3_655
O1 C2 3.506(4) no . 1_655
O1 C14 3.122(4) no . 2_645
O1 C15 3.140(4) no . 2_645
O2 F2 3.292(3) no . 3_655
O2 O1 3.525(3) no . 3_655
O2 C8 3.463(4) no . 3_655
O2 C15 3.500(3) no . 4_454
O3 C3 3.270(4) no . 2_545
O3 C11 3.580(4) no . 2_645
O4 C2 3.217(4) no . 1_655
O4 C3 3.204(4) no . 1_655
O4 C11 3.421(3) no . 2_645
O4 C12 3.378(4) no . 2_645
C1 C19 3.599(4) no . 4_454
C2 O1 3.506(4) no . 1_455
C2 O4 3.217(4) no . 1_455
C2 C19 3.567(4) no . 4_454
C3 O3 3.270(4) no . 2_555
C3 O4 3.204(4) no . 1_455
C8 F2 3.473(4) no . 3_655
C8 O2 3.463(4) no . 3_655
C9 F2 3.273(4) no . 3_655
C11 O3 3.580(4) no . 2_655
C11 O4 3.421(3) no . 2_655
C12 O4 3.378(4) no . 2_655
C14 O1 3.122(4) no . 2_655
C15 O1 3.140(4) no . 2_655
C15 O2 3.500(3) no . 4_555
C17 C17 3.486(4) no . 3_656
C19 F2 3.353(4) no . 2_555
C19 C1 3.599(4) no . 4_555
C19 C2 3.567(4) no . 4_555
S1 H4 3.5278 no . .
S1 H11A 2.6469 no . .
S1 H11B 3.1383 no . .
S1 H14 2.8268 no . .
S1 H18 2.8342 no . .
F1 H1 3.0048 no . .
F2 H1 2.4645 no . .
O1 H9A 3.5161 no . .
O1 H9B 2.4093 no . .
O2 H12A 3.4962 no . .
O3 H18 2.6555 no . .
O4 H9B 3.5337 no . .
O4 H11A 2.4053 no . .
O4 H11B 3.5520 no . .
O4 H14 2.5605 no . .
N1 H4 2.6331 no . .
N1 H9B 3.0549 no . .
N1 H18 3.4730 no . .
C1 H3 3.2578 no . .
C2 H4 3.2545 no . .
C3 H1 3.2541 no . .
C3 H18 3.5954 no . .
C4 H2 3.2569 no . .
C4 H11B 2.7264 no . .
C4 H18 3.0512 no . .
C5 H1 3.2576 no . .
C5 H3 3.2651 no . .
C5 H11A 3.3265 no . .
C5 H11B 2.6726 no . .
C5 H18 3.1935 no . .
C6 H2 3.2704 no . .
C6 H4 3.2706 no . .
C7 H1 2.6070 no . .
C8 H9A 3.1182 no . .
C8 H9B 2.4442 no . .
C9 H11A 2.8858 no . .
C9 H11B 3.3823 no . .
C9 H12A 2.6102 no . .
C9 H12B 3.3216 no . .
C11 H4 2.8504 no . .
C11 H9A 3.3902 no . .
C11 H9B 2.7132 no . .
C11 H12A 3.3223 no . .
C11 H12B 2.6089 no . .
C11 H14 3.5044 no . .
C12 H9A 2.5435 no . .
C12 H9B 3.1425 no . .
C12 H11A 2.9789 no . .
C12 H11B 2.5285 no . .
C13 H4 3.2063 no . .
C13 H11A 3.2750 no . .
C13 H11B 3.2988 no . .
C13 H15 3.2472 no . .
C13 H17 3.2515 no . .
C14 H11A 3.3224 no . .
C14 H11B 3.5254 no . .
C14 H18 3.2669 no . .
C15 H17 3.2400 no . .
C15 H19A 3.2969 no . .
C15 H19B 2.7479 no . .
C15 H19C 2.7480 no . .
C16 H14 3.2684 no . .
C16 H18 3.2717 no . .
C17 H15 3.2419 no . .
C17 H19A 2.5705 no . .
C17 H19B 3.1535 no . .
C17 H19C 3.1373 no . .
C18 H4 3.1150 no . .
C18 H14 3.2681 no . .
C19 H15 2.6454 no . .
C19 H17 2.6787 no . .
H1 H2 2.3363 no . .
H2 H3 2.3405 no . .
H3 H4 2.3288 no . .
H4 H11A 3.5934 no . .
H4 H11B 2.2485 no . .
H4 H18 3.1228 no . .
H9A H12A 2.3278 no . .
H9A H12B 3.4879 no . .
H9B H11A 2.7049 no . .
H9B H12A 3.3702 no . .
H11A H12B 3.1263 no . .
H11A H14 2.9066 no . .
H11B H12A 3.4739 no . .
H11B H12B 2.3122 no . .
H11B H14 3.4814 no . .
H14 H15 2.3355 no . .
H15 H19A 3.5779 no . .
H15 H19B 2.6816 no . .
H15 H19C 2.6909 no . .
H17 H18 2.3286 no . .
H17 H19A 2.3596 no . .
H17 H19B 3.3512 no . .
H17 H19C 3.3270 no . .
S1 H11A 3.2210 no . 2_645
F1 H3 2.9313 no . 2_545
F1 H4 3.4244 no . 2_545
F1 H9A 3.3897 no . 3_655
F1 H12B 3.2322 no . 1_545
F1 H14 2.7552 no . 2_645
F2 H9A 2.9930 no . 3_655
F2 H9B 3.0704 no . 3_655
F2 H15 3.1321 no . 4_454
F2 H19A 3.1994 no . 2_545
F2 H19C 2.8262 no . 2_545
F2 H19C 3.5043 no . 4_454
O1 H2 2.6224 no . 1_655
O1 H14 2.5983 no . 2_645
O1 H15 2.6255 no . 2_645
O2 H15 2.6292 no . 4_454
O2 H19B 3.5970 no . 4_454
O3 H3 2.5088 no . 2_545
O3 H4 3.5881 no . 2_545
O3 H11A 2.6641 no . 2_645
O3 H14 3.5739 no . 2_645
O4 H2 2.6312 no . 1_655
O4 H3 2.6103 no . 1_655
O4 H11A 3.0047 no . 2_645
O4 H11B 3.1877 no . 2_645
O4 H12B 3.0081 no . 2_645
C1 H4 3.0503 no . 2_545
C1 H11B 3.4342 no . 2_545
C1 H19B 3.3747 no . 4_454
C1 H19C 2.9482 no . 4_454
C2 H4 3.4454 no . 2_545
C2 H11B 2.8915 no . 2_545
C2 H19B 3.3496 no . 4_454
C2 H19C 3.0914 no . 4_454
C3 H11B 3.4377 no . 2_545
C3 H12B 3.1792 no . 2_545
C3 H19B 3.2850 no . 4_454
C4 H19B 3.2933 no . 4_454
C5 H19B 3.3538 no . 4_454
C6 H4 3.4243 no . 2_545
C6 H19B 3.3680 no . 4_454
C6 H19C 3.4342 no . 4_454
C8 H14 3.4025 no . 2_645
C8 H15 3.4295 no . 2_645
C9 H15 3.4159 no . 4_454
C9 H19A 3.3154 no . 4_554
C11 H2 3.4661 no . 2_555
C12 H17 3.1522 no . 2_555
C12 H18 3.5818 no . 2_555
C12 H19B 3.5505 no . 4_454
C14 H1 3.3018 no . 2_555
C14 H2 3.4307 no . 2_555
C15 H1 2.8605 no . 2_555
C15 H2 3.5527 no . 2_555
C16 H1 2.7632 no . 2_555
C16 H17 3.2268 no . 3_656
C17 H1 3.1097 no . 2_555
C17 H12B 3.5396 no . 2_545
C17 H17 3.2536 no . 3_656
C17 H19A 3.3147 no . 3_656
C17 H19B 3.3702 no . 3_656
C18 H1 3.5347 no . 2_555
C18 H12B 3.5597 no . 2_545
C18 H19A 3.1867 no . 3_656
C18 H19B 3.2436 no . 3_656
C19 H1 3.3244 no . 2_555
C19 H9B 3.4360 no . 4_455
C19 H17 3.4039 no . 3_656
C19 H18 3.4115 no . 3_656
H1 C14 3.3018 no . 2_545
H1 C15 2.8605 no . 2_545
H1 C16 2.7632 no . 2_545
H1 C17 3.1097 no . 2_545
H1 C18 3.5347 no . 2_545
H1 C19 3.3244 no . 2_545
H1 H4 3.0677 no . 2_545
H1 H15 3.2022 no . 2_545
H1 H17 3.5634 no . 2_545
H1 H19C 2.9287 no . 2_545
H1 H19C 3.0836 no . 4_454
H2 O1 2.6224 no . 1_455
H2 O4 2.6312 no . 1_455
H2 C11 3.4661 no . 2_545
H2 C14 3.4307 no . 2_545
H2 C15 3.5527 no . 2_545
H2 H9B 3.1788 no . 1_455
H2 H11A 3.3564 no . 2_545
H2 H11B 2.6842 no . 2_545
H2 H14 3.3729 no . 2_545
H2 H15 3.5769 no . 2_545
H2 H19C 3.3254 no . 4_454
H3 F1 2.9313 no . 2_555
H3 O3 2.5088 no . 2_555
H3 O4 2.6103 no . 1_455
H3 H11A 3.3686 no . 1_455
H3 H12B 2.9621 no . 2_545
H4 F1 3.4244 no . 2_555
H4 O3 3.5881 no . 2_555
H4 C1 3.0503 no . 2_555
H4 C2 3.4454 no . 2_555
H4 C6 3.4243 no . 2_555
H4 H1 3.0677 no . 2_555
H4 H18 3.4589 no . 2_555
H9A F1 3.3897 no . 3_655
H9A F2 2.9930 no . 3_655
H9A H12A 3.0692 no . 3_665
H9A H15 3.2373 no . 4_454
H9A H17 3.5898 no . 4_554
H9A H19A 3.0505 no . 4_554
H9B F2 3.0704 no . 3_655
H9B C19 3.4360 no . 4_554
H9B H2 3.1788 no . 1_655
H9B H19A 2.6834 no . 4_554
H9B H19C 3.3439 no . 4_554
H11A S1 3.2210 no . 2_655
H11A O3 2.6641 no . 2_655
H11A O4 3.0047 no . 2_655
H11A H2 3.3564 no . 2_555
H11A H3 3.3686 no . 1_655
H11B O4 3.1877 no . 2_655
H11B C1 3.4342 no . 2_555
H11B C2 2.8915 no . 2_555
H11B C3 3.4377 no . 2_555
H11B H2 2.6842 no . 2_555
H12A H9A 3.0692 no . 3_665
H12A H12A 2.9820 no . 3_665
H12A H17 2.8980 no . 2_555
H12B F1 3.2322 no . 1_565
H12B O4 3.0081 no . 2_655
H12B C3 3.1792 no . 2_555
H12B C17 3.5396 no . 2_555
H12B C18 3.5597 no . 2_555
H12B H3 2.9621 no . 2_555
H12B H14 3.5529 no . 2_655
H12B H17 2.9454 no . 2_555
H12B H18 3.0092 no . 2_555
H14 F1 2.7552 no . 2_655
H14 O1 2.5983 no . 2_655
H14 O3 3.5739 no . 2_655
H14 C8 3.4025 no . 2_655
H14 H2 3.3729 no . 2_555
H14 H12B 3.5529 no . 2_645
H15 F2 3.1321 no . 4_555
H15 O1 2.6255 no . 2_655
H15 O2 2.6292 no . 4_555
H15 C8 3.4295 no . 2_655
H15 C9 3.4159 no . 4_555
H15 H1 3.2022 no . 2_555
H15 H2 3.5769 no . 2_555
H15 H9A 3.2373 no . 4_555
H17 C12 3.1522 no . 2_545
H17 C16 3.2268 no . 3_656
H17 C17 3.2536 no . 3_656
H17 C19 3.4039 no . 3_656
H17 H1 3.5634 no . 2_555
H17 H9A 3.5898 no . 4_455
H17 H12A 2.8980 no . 2_545
H17 H12B 2.9454 no . 2_545
H17 H17 3.2901 no . 3_656
H17 H19A 3.3709 no . 3_656
H17 H19B 3.0672 no . 3_656
H18 C12 3.5818 no . 2_545
H18 C19 3.4115 no . 3_656
H18 H4 3.4589 no . 2_545
H18 H12B 3.0092 no . 2_545
H18 H19A 3.1422 no . 3_656
H18 H19B 2.8228 no . 3_656
H19A F2 3.1994 no . 2_555
H19A C9 3.3154 no . 4_455
H19A C17 3.3147 no . 3_656
H19A C18 3.1867 no . 3_656
H19A H9A 3.0505 no . 4_455
H19A H9B 2.6834 no . 4_455
H19A H17 3.3709 no . 3_656
H19A H18 3.1422 no . 3_656
H19B O2 3.5970 no . 4_555
H19B C1 3.3747 no . 4_555
H19B C2 3.3496 no . 4_555
H19B C3 3.2850 no . 4_555
H19B C4 3.2933 no . 4_555
H19B C5 3.3538 no . 4_555
H19B C6 3.3680 no . 4_555
H19B C12 3.5505 no . 4_555
H19B C17 3.3702 no . 3_656
H19B C18 3.2436 no . 3_656
H19B H17 3.0672 no . 3_656
H19B H18 2.8228 no . 3_656
H19C F2 2.8262 no . 2_555
H19C F2 3.5043 no . 4_555
H19C C1 2.9482 no . 4_555
H19C C2 3.0914 no . 4_555
H19C C6 3.4342 no . 4_555
H19C H1 2.9287 no . 2_555
H19C H1 3.0836 no . 4_555
H19C H2 3.3254 no . 4_555
H19C H9B 3.3439 no . 4_455
H19C H19C 3.4873 no . 3_666

loop_
_geom_torsion_atom_site_label_1
_geom_torsion_atom_site_label_2
_geom_torsion_atom_site_label_3
_geom_torsion_atom_site_label_4
_geom_torsion
_geom_torsion_publ_flag
_geom_torsion_site_symmetry_1
_geom_torsion_site_symmetry_2
_geom_torsion_site_symmetry_3
_geom_torsion_site_symmetry_4
O3 S1 N1 C5 41.51(18) no . . . .
O3 S1 N1 C11 -174.11(15) no . . . .
O3 S1 C13 C14 149.15(17) no . . . .
O3 S1 C13 C18 -30.1(2) no . . . .
O4 S1 N1 C5 170.59(14) no . . . .
O4 S1 N1 C11 -45.04(18) no . . . .
O4 S1 C13 C14 17.0(2) no . . . .
O4 S1 C13 C18 -162.25(16) no . . . .
N1 S1 C13 C14 -97.02(18) no . . . .
N1 S1 C13 C18 83.74(19) no . . . .
C13 S1 N1 C5 -73.96(16) no . . . .
C13 S1 N1 C11 70.41(18) no . . . .
C8 O2 C9 C10 -104.0(3) no . . . .
C9 O2 C8 O1 -29.4(4) no . . . .
C9 O2 C8 C7 151.2(2) no . . . .
S1 N1 C5 C4 91.6(3) no . . . .
S1 N1 C5 C6 -86.3(3) no . . . .
S1 N1 C11 C10 143.47(16) no . . . .
C5 N1 C11 C10 -73.1(3) no . . . .
C11 N1 C5 C4 -52.0(3) no . . . .
C11 N1 C5 C6 130.0(3) no . . . .
C2 C1 C6 C5 1.8(4) no . . . .
C2 C1 C6 C7 -174.9(2) no . . . .
C6 C1 C2 C3 1.0(4) no . . . .
C1 C2 C3 C4 -2.3(4) no . . . .
C2 C3 C4 C5 0.9(4) no . . . .
C3 C4 C5 N1 -176.2(2) no . . . .
C3 C4 C5 C6 1.8(4) no . . . .
N1 C5 C6 C1 174.86(18) no . . . .
N1 C5 C6 C7 -8.7(4) no . . . .
C4 C5 C6 C1 -3.1(4) no . . . .
C4 C5 C6 C7 173.3(2) no . . . .
C1 C6 C7 F1 -77.2(3) no . . . .
C1 C6 C7 F2 37.7(3) no . . . .
C1 C6 C7 C8 156.7(2) no . . . .
C5 C6 C7 F1 106.3(3) no . . . .
C5 C6 C7 F2 -138.8(3) no . . . .
C5 C6 C7 C8 -19.8(4) no . . . .
F1 C7 C8 O1 -6.1(4) no . . . .
F1 C7 C8 O2 173.31(18) no . . . .
F2 C7 C8 O1 -118.2(3) no . . . .
F2 C7 C8 O2 61.2(3) no . . . .
C6 C7 C8 O1 121.6(3) no . . . .
C6 C7 C8 O2 -59.0(3) no . . . .
O2 C9 C10 C11 74.1(3) no . . . .
O2 C9 C10 C12 -109.1(3) no . . . .
C9 C10 C11 N1 -46.8(4) no . . . .
C12 C10 C11 N1 136.3(3) no . . . .
S1 C13 C14 C15 -179.27(15) no . . . .
S1 C13 C18 C17 -179.94(16) no . . . .
C14 C13 C18 C17 0.8(4) no . . . .
C18 C13 C14 C15 -0.0(4) no . . . .
C13 C14 C15 C16 -0.2(4) no . . . .
C14 C15 C16 C17 -0.4(4) no . . . .
C14 C15 C16 C19 -178.9(2) no . . . .
C15 C16 C17 C18 1.3(4) no . . . .
C19 C16 C17 C18 179.7(3) no . . . .
C16 C17 C18 C13 -1.5(4) no . . . .
